data_4316616
loop_
_publ_author_name
'Wei-Qiang Zhang'
'Adrian C. Whitwood'
'Ian J. S. Fairlamb'
'Jason M. Lynam'

_publ_contact_author_address
;Department of Chemistry
University of York
Heslington
York
YO10 5DD
UK        
;
_publ_contact_author_email jml12@york.ac.uk
_publ_contact_author_fax +44(0)1904432516
_publ_contact_author_name 'Jason M Lynam'
_publ_contact_author_phone +44(0)1904432534
_publ_section_title
;
 Group 6 Carbon Monoxide-Releasing Metal Complexes with
 Biologically-Compatible Leaving Groups
;
_journal_name_full 'Inorganic Chemistry'
_journal_page_first 8941
_journal_page_last 8952
_journal_paper_doi 10.1021/ic101230j
_journal_volume 49
_journal_year 2010
_chemical_absolute_configuration ad
_chemical_formula_moiety 'C9 H9 Cr N O7'
_chemical_formula_sum 'C9 H9 Cr N O7'
_chemical_formula_weight 295.17
_chemical_name_systematic
; 
 ? 
;
_space_group_IT_number 19
_symmetry_cell_setting orthorhombic
_symmetry_space_group_name_Hall 'P 2ac 2ab'
_symmetry_space_group_name_H-M 'P 21 21 21'
_atom_sites_solution_hydrogens geom
_atom_sites_solution_primary direct
_atom_sites_solution_secondary difmap
_audit_creation_method SHELXL-97
_cell_angle_alpha 90.00
_cell_angle_beta 90.00
_cell_angle_gamma 90.00
_cell_formula_units_Z 4
_cell_length_a 6.5836(4)
_cell_length_b 10.1932(7)
_cell_length_c 18.1889(12)
_cell_measurement_reflns_used 8234
_cell_measurement_temperature 110(2)
_cell_measurement_theta_max 29.84
_cell_measurement_theta_min 2.24
_cell_volume 1220.62(14)
_computing_cell_refinement 'Bruker SMART'
_computing_data_collection 'Bruker SMART'
_computing_data_reduction 'Bruker SAINT'
_computing_molecular_graphics 'Bruker SHELXTL'
_computing_publication_material 'Bruker SHELXTL'
_computing_structure_refinement 'SHELXL-97 (Sheldrick, 1997)'
_computing_structure_solution 'SHELXS-97 (Sheldrick, 1997)'
_diffrn_ambient_temperature 110(2)
_diffrn_measured_fraction_theta_full 1.000
_diffrn_measured_fraction_theta_max 1.000
_diffrn_measurement_device_type 'CCD area detector'
_diffrn_measurement_method 'phi and omega scans'
_diffrn_radiation_monochromator graphite
_diffrn_radiation_source 'fine-focus sealed tube'
_diffrn_radiation_type MoK\a
_diffrn_radiation_wavelength 0.71073
_diffrn_reflns_av_R_equivalents 0.0265
_diffrn_reflns_av_sigmaI/netI 0.0227
_diffrn_reflns_limit_h_max 9
_diffrn_reflns_limit_h_min -9
_diffrn_reflns_limit_k_max 14
_diffrn_reflns_limit_k_min -14
_diffrn_reflns_limit_l_max 25
_diffrn_reflns_limit_l_min -25
_diffrn_reflns_number 18645
_diffrn_reflns_theta_full 29.99
_diffrn_reflns_theta_max 29.99
_diffrn_reflns_theta_min 2.24
_exptl_absorpt_coefficient_mu 0.962
_exptl_absorpt_correction_T_max 0.917
_exptl_absorpt_correction_T_min 0.840
_exptl_absorpt_correction_type multi-scan
_exptl_absorpt_process_details 'SADABS v2.10 (Sheldrick)'
_exptl_crystal_colour Yellow
_exptl_crystal_density_diffrn 1.606
_exptl_crystal_density_method 'not measured'
_exptl_crystal_description Block
_exptl_crystal_F_000 600
_exptl_crystal_size_max 0.22
_exptl_crystal_size_mid 0.12
_exptl_crystal_size_min 0.09
_refine_diff_density_max 0.362
_refine_diff_density_min -0.169
_refine_diff_density_rms 0.049
_refine_ls_abs_structure_details 'Flack H D (1983), Acta Cryst. A39, 876-881'
_refine_ls_abs_structure_Flack -0.001(12)
_refine_ls_extinction_method none
_refine_ls_goodness_of_fit_ref 1.066
_refine_ls_hydrogen_treatment mixed
_refine_ls_matrix_type full
_refine_ls_number_parameters 173
_refine_ls_number_reflns 3544
_refine_ls_number_restraints 0
_refine_ls_restrained_S_all 1.066
_refine_ls_R_factor_all 0.0239
_refine_ls_R_factor_gt 0.0224
_refine_ls_shift/su_max 0.001
_refine_ls_shift/su_mean 0.000
_refine_ls_structure_factor_coef Fsqd
_refine_ls_weighting_details 'calc w=1/[\s^2^(Fo^2^)+(0.0326P)^2^+0.0915P] where P=(Fo^2^+2Fc^2^)/3'
_refine_ls_weighting_scheme calc
_refine_ls_wR_factor_gt 0.0570
_refine_ls_wR_factor_ref 0.0579
_reflns_number_gt 3404
_reflns_number_total 3544
_reflns_threshold_expression >2sigma(I)
_cod_data_source_file ic101230j_si_002_3.cif
_cod_data_source_block Complex-1-Cr-b
_cod_depositor_comments
;
The following automatic conversions were performed:

'_symmetry_cell_setting' value 'Orthorhombic' changed to
'orthorhombic' according to the built-in table from CIF Core
dictionary named 'cif_core.dic' version 2.4.1 from
2010-06-29.

'_exptl_absorpt_correction_type' value 'Multi-scan'
changed to 'multi-scan' according to the built-in table from CIF Core
dictionary named 'cif_core.dic' version 2.4.1 from 2010-06-29.

Automatic conversion script
Id: cif_fix_values 1646 2011-03-28 12:23:43Z adriana 
;
_cod_database_code 4316616

loop_
_symmetry_equiv_pos_as_xyz
'x, y, z'
'-x+1/2, -y, z+1/2'
'-x, y+1/2, -z+1/2'
'x+1/2, -y+1/2, -z'

loop_
_atom_site_label
_atom_site_type_symbol
_atom_site_fract_x
_atom_site_fract_y
_atom_site_fract_z
_atom_site_U_iso_or_equiv
_atom_site_adp_type
_atom_site_occupancy
_atom_site_symmetry_multiplicity
_atom_site_calc_flag
_atom_site_refinement_flags
_atom_site_disorder_assembly
_atom_site_disorder_group
C1 C 0.7126(2) 0.28793(14) 0.24941(8) 0.0232(3) Uani 1 1 d . . .
C2 C 0.5660(2) 0.12997(13) 0.14460(7) 0.0203(2) Uani 1 1 d . . .
C3 C 0.7306(2) 0.03712(14) 0.26667(8) 0.0226(3) Uani 1 1 d . . .
C4 C 0.9227(2) -0.00821(13) 0.14598(8) 0.0221(3) Uani 1 1 d . . .
C5 C 1.0736(2) 0.16461(13) 0.24553(7) 0.0200(2) Uani 1 1 d . . .
C6 C 0.91400(19) 0.40439(12) 0.09773(7) 0.0174(2) Uani 1 1 d . . .
H6 H 0.9199 0.4394 0.1490 0.021 Uiso 1 1 calc R . .
C7 C 0.7055(2) 0.43788(14) 0.06560(9) 0.0260(3) Uani 1 1 d . . .
H7A H 0.6989 0.4081 0.0144 0.039 Uiso 1 1 calc R . .
H7B H 0.6846 0.5330 0.0675 0.039 Uiso 1 1 calc R . .
H7C H 0.5995 0.3939 0.0943 0.039 Uiso 1 1 calc R . .
C8 C 1.0817(2) 0.46954(13) 0.05336(7) 0.0180(2) Uani 1 1 d . . .
C9 C 1.2260(3) 0.67477(14) 0.02344(11) 0.0369(4) Uani 1 1 d . . .
H9A H 1.3577 0.6324 0.0315 0.055 Uiso 1 1 calc R . .
H9B H 1.2293 0.7639 0.0436 0.055 Uiso 1 1 calc R . .
H9C H 1.1975 0.6787 -0.0294 0.055 Uiso 1 1 calc R . .
Cr1 Cr 0.82187(3) 0.14578(2) 0.193120(11) 0.01646(6) Uani 1 1 d . . .
N1 N 0.9437(2) 0.26089(11) 0.10099(6) 0.0184(2) Uani 1 1 d . . .
H1A H 0.896(2) 0.2254(15) 0.0605(9) 0.017(4) Uiso 1 1 d . . .
H1B H 1.058(3) 0.2444(18) 0.1026(10) 0.033(5) Uiso 1 1 d . . .
O1 O 0.64334(17) 0.36262(12) 0.28854(6) 0.0351(3) Uani 1 1 d . . .
O2 O 0.40831(15) 0.12005(11) 0.11863(5) 0.0278(2) Uani 1 1 d . . .
O3 O 0.67837(17) -0.03365(12) 0.31276(6) 0.0334(2) Uani 1 1 d . . .
O4 O 0.97789(18) -0.10475(11) 0.12185(6) 0.0346(3) Uani 1 1 d . . .
O5 O 1.21879(16) 0.17077(11) 0.27982(6) 0.0296(2) Uani 1 1 d . . .
O6 O 1.20840(14) 0.41221(9) 0.01805(5) 0.02160(19) Uani 1 1 d . . .
O7 O 1.06864(15) 0.59995(9) 0.05983(6) 0.0257(2) Uani 1 1 d . . .

loop_
_atom_site_aniso_label
_atom_site_aniso_U_11
_atom_site_aniso_U_22
_atom_site_aniso_U_33
_atom_site_aniso_U_23
_atom_site_aniso_U_13
_atom_site_aniso_U_12
C1 0.0178(6) 0.0288(7) 0.0229(6) -0.0008(5) -0.0037(5) 0.0015(5)
C2 0.0201(6) 0.0240(6) 0.0168(5) 0.0013(5) 0.0026(5) -0.0003(5)
C3 0.0170(6) 0.0302(7) 0.0207(6) 0.0009(5) -0.0032(5) -0.0029(5)
C4 0.0204(6) 0.0262(7) 0.0197(6) 0.0015(5) -0.0020(5) 0.0004(6)
C5 0.0188(6) 0.0218(6) 0.0195(6) 0.0007(5) 0.0019(5) -0.0005(5)
C6 0.0156(6) 0.0183(5) 0.0184(6) 0.0000(4) 0.0013(5) 0.0017(5)
C7 0.0150(6) 0.0296(7) 0.0334(7) 0.0058(6) 0.0003(5) 0.0033(5)
C8 0.0172(6) 0.0194(6) 0.0175(6) 0.0004(4) -0.0020(5) 0.0016(5)
C9 0.0323(8) 0.0237(7) 0.0546(10) 0.0069(7) 0.0212(8) 0.0005(6)
Cr1 0.01374(9) 0.01987(9) 0.01578(9) -0.00018(7) -0.00011(7) -0.00003(8)
N1 0.0165(5) 0.0185(5) 0.0204(5) -0.0004(4) 0.0013(4) 0.0014(4)
O1 0.0300(6) 0.0418(6) 0.0337(6) -0.0150(5) -0.0042(4) 0.0116(5)
O2 0.0185(4) 0.0402(6) 0.0248(5) 0.0027(4) -0.0029(4) -0.0027(4)
O3 0.0269(5) 0.0486(6) 0.0246(5) 0.0119(5) -0.0040(5) -0.0118(5)
O4 0.0412(7) 0.0280(5) 0.0345(6) -0.0065(4) -0.0081(5) 0.0104(5)
O5 0.0213(5) 0.0382(6) 0.0291(5) 0.0005(4) -0.0051(4) -0.0018(4)
O6 0.0183(5) 0.0256(4) 0.0210(4) -0.0015(4) 0.0032(4) 0.0018(4)
O7 0.0223(5) 0.0199(4) 0.0350(5) 0.0023(4) 0.0100(4) 0.0020(4)

loop_
_atom_type_symbol
_atom_type_description
_atom_type_scat_dispersion_real
_atom_type_scat_dispersion_imag
_atom_type_scat_source
C C 0.0033 0.0016 'International Tables Vol C Tables 4.2.6.8 and 6.1.1.4'
H H 0.0000 0.0000 'International Tables Vol C Tables 4.2.6.8 and 6.1.1.4'
N N 0.0061 0.0033 'International Tables Vol C Tables 4.2.6.8 and 6.1.1.4'
O O 0.0106 0.0060 'International Tables Vol C Tables 4.2.6.8 and 6.1.1.4'
Cr Cr 0.3209 0.6236 'International Tables Vol C Tables 4.2.6.8 and 6.1.1.4'

loop_
_geom_angle_atom_site_label_1
_geom_angle_atom_site_label_2
_geom_angle_atom_site_label_3
_geom_angle
_geom_angle_site_symmetry_1
_geom_angle_site_symmetry_3
_geom_angle_publ_flag
O1 C1 Cr1 172.62(13) . . ?
O2 C2 Cr1 176.81(11) . . ?
O3 C3 Cr1 177.89(13) . . ?
O4 C4 Cr1 175.33(13) . . ?
O5 C5 Cr1 175.88(12) . . ?
N1 C6 C8 110.97(11) . . ?
N1 C6 C7 110.79(11) . . ?
C8 C6 C7 110.56(10) . . ?
N1 C6 H6 108.1 . . ?
C8 C6 H6 108.1 . . ?
C7 C6 H6 108.1 . . ?
C6 C7 H7A 109.5 . . ?
C6 C7 H7B 109.5 . . ?
H7A C7 H7B 109.5 . . ?
C6 C7 H7C 109.5 . . ?
H7A C7 H7C 109.5 . . ?
H7B C7 H7C 109.5 . . ?
O6 C8 O7 125.03(12) . . ?
O6 C8 C6 125.05(12) . . ?
O7 C8 C6 109.92(11) . . ?
O7 C9 H9A 109.5 . . ?
O7 C9 H9B 109.5 . . ?
H9A C9 H9B 109.5 . . ?
O7 C9 H9C 109.5 . . ?
H9A C9 H9C 109.5 . . ?
H9B C9 H9C 109.5 . . ?
C3 Cr1 C4 86.85(6) . . ?
C3 Cr1 C2 89.83(6) . . ?
C4 Cr1 C2 91.70(6) . . ?
C3 Cr1 C1 86.79(6) . . ?
C4 Cr1 C1 173.61(6) . . ?
C2 Cr1 C1 88.83(6) . . ?
C3 Cr1 C5 88.93(6) . . ?
C4 Cr1 C5 90.29(6) . . ?
C2 Cr1 C5 177.59(5) . . ?
C1 Cr1 C5 89.03(6) . . ?
C3 Cr1 N1 175.08(6) . . ?
C4 Cr1 N1 88.26(5) . . ?
C2 Cr1 N1 90.83(5) . . ?
C1 Cr1 N1 98.09(5) . . ?
C5 Cr1 N1 90.58(5) . . ?
C6 N1 Cr1 120.75(8) . . ?
C6 N1 H1A 109.0(10) . . ?
Cr1 N1 H1A 106.8(10) . . ?
C6 N1 H1B 110.2(14) . . ?
Cr1 N1 H1B 102.2(14) . . ?
H1A N1 H1B 107.0(18) . . ?
C8 O7 C9 115.96(11) . . ?

loop_
_geom_bond_atom_site_label_1
_geom_bond_atom_site_label_2
_geom_bond_distance
_geom_bond_site_symmetry_2
_geom_bond_publ_flag
C1 O1 1.1376(17) . ?
C1 Cr1 1.9144(14) . ?
C2 O2 1.1451(17) . ?
C2 Cr1 1.9085(14) . ?
C3 O3 1.1581(17) . ?
C3 Cr1 1.8379(14) . ?
C4 O4 1.1372(18) . ?
C4 Cr1 1.9077(14) . ?
C5 O5 1.1429(16) . ?
C5 Cr1 1.9217(13) . ?
C6 N1 1.4769(17) . ?
C6 C8 1.5203(18) . ?
C6 C7 1.5306(18) . ?
C6 H6 1.0000 . ?
C7 H7A 0.9800 . ?
C7 H7B 0.9800 . ?
C7 H7C 0.9800 . ?
C8 O6 1.2041(15) . ?
C8 O7 1.3373(15) . ?
C9 O7 1.4466(17) . ?
C9 H9A 0.9800 . ?
C9 H9B 0.9800 . ?
C9 H9C 0.9800 . ?
Cr1 N1 2.1972(12) . ?
N1 H1A 0.879(17) . ?
N1 H1B 0.77(2) . ?

loop_
_geom_hbond_atom_site_label_D
_geom_hbond_atom_site_label_H
_geom_hbond_atom_site_label_A
_geom_hbond_distance_DH
_geom_hbond_distance_HA
_geom_hbond_distance_DA
_geom_hbond_angle_DHA
_geom_hbond_site_symmetry_A
N1 H1A O6 0.879(17) 2.352(17) 3.1939(15) 160.5(14) 4_455

loop_
_geom_torsion_atom_site_label_1
_geom_torsion_atom_site_label_2
_geom_torsion_atom_site_label_3
_geom_torsion_atom_site_label_4
_geom_torsion
_geom_torsion_site_symmetry_1
_geom_torsion_site_symmetry_2
_geom_torsion_site_symmetry_3
_geom_torsion_site_symmetry_4
_geom_torsion_publ_flag
N1 C6 C8 O6 8.31(18) . . . . ?
C7 C6 C8 O6 -115.03(14) . . . . ?
N1 C6 C8 O7 -171.18(11) . . . . ?
C7 C6 C8 O7 65.48(15) . . . . ?
C8 C6 N1 Cr1 153.83(8) . . . . ?
C7 C6 N1 Cr1 -82.96(13) . . . . ?
C4 Cr1 N1 C6 177.73(11) . . . . ?
C2 Cr1 N1 C6 86.05(11) . . . . ?
C1 Cr1 N1 C6 -2.89(11) . . . . ?
C5 Cr1 N1 C6 -91.99(11) . . . . ?
O6 C8 O7 C9 -2.6(2) . . . . ?
C6 C8 O7 C9 176.85(12) . . . . ?
